data_4103061
loop_
_publ_author_name
'David Gau'
'Ricardo Rodriguez'
'Tsuyoshi Kato'
'Nathalie Saffon-Merceron'
'Antoine Baceiredo'

_publ_section_title
;
 Diastereoselective Synthesis of Bulky, Strongly Nucleophilic, and
 Configurationally Stable P-Stereogenic Tricyclic Phosphines
;
_journal_name_full 'Journal of the American Chemical Society'
_journal_page_first 12841
_journal_page_last 12843
_journal_paper_doi 10.1021/ja1054912
_journal_volume 132
_journal_year 2010
_chemical_formula_sum 'C51 H66 N3 O P Si'
_chemical_formula_weight 796.13
_chemical_name_systematic
; 
 ? 
;
_space_group_IT_number 2
_symmetry_cell_setting triclinic
_symmetry_space_group_name_Hall '-P 1'
_symmetry_space_group_name_H-M 'P -1'
_atom_sites_solution_hydrogens geom
_atom_sites_solution_primary direct
_atom_sites_solution_secondary difmap
_audit_creation_method SHELXL-97
_cell_angle_alpha 72.4900(10)
_cell_angle_beta 85.6140(10)
_cell_angle_gamma 62.5760(10)
_cell_formula_units_Z 2
_cell_length_a 11.7590(3)
_cell_length_b 12.4590(2)
_cell_length_c 18.4860(3)
_cell_measurement_reflns_used 5318
_cell_measurement_temperature 193(2)
_cell_measurement_theta_max 27.94
_cell_measurement_theta_min 2.32
_cell_volume 2286.38(8)
_computing_cell_refinement 'Bruker SMART'
_computing_data_collection 'Bruker SMART'
_computing_data_reduction 'Bruker SAINT'
_computing_molecular_graphics 'Bruker SHELXTL'
_computing_publication_material 'Bruker SHELXTL'
_computing_structure_refinement 'SHELXL-97 (Sheldrick, 1997)'
_computing_structure_solution 'SHELXS-97 (Sheldrick, 1990)'
_diffrn_ambient_temperature 193(2)
_diffrn_measured_fraction_theta_full 0.985
_diffrn_measured_fraction_theta_max 0.985
_diffrn_measurement_device_type 'CCD area detector'
_diffrn_measurement_method 'phi and omega scans'
_diffrn_radiation_monochromator graphite
_diffrn_radiation_source 'fine-focus sealed tube'
_diffrn_radiation_type MoK\a
_diffrn_radiation_wavelength 0.71073
_diffrn_reflns_av_R_equivalents 0.0255
_diffrn_reflns_av_sigmaI/netI 0.0451
_diffrn_reflns_limit_h_max 9
_diffrn_reflns_limit_h_min -14
_diffrn_reflns_limit_k_max 15
_diffrn_reflns_limit_k_min -15
_diffrn_reflns_limit_l_max 23
_diffrn_reflns_limit_l_min -23
_diffrn_reflns_number 17311
_diffrn_reflns_theta_full 26.37
_diffrn_reflns_theta_max 26.37
_diffrn_reflns_theta_min 5.10
_exptl_absorpt_coefficient_mu 0.126
_exptl_absorpt_correction_T_max 0.9514
_exptl_absorpt_correction_T_min 0.9283
_exptl_absorpt_correction_type multi-scan
_exptl_absorpt_process_details 'SADABS (Bruker-AXS)'
_exptl_crystal_colour yellow
_exptl_crystal_density_diffrn 1.156
_exptl_crystal_density_method 'not measured'
_exptl_crystal_description block
_exptl_crystal_F_000 860
_exptl_crystal_size_max 0.60
_exptl_crystal_size_mid 0.40
_exptl_crystal_size_min 0.40
_refine_diff_density_max 0.617
_refine_diff_density_min -0.521
_refine_diff_density_rms 0.052
_refine_ls_extinction_method none
_refine_ls_goodness_of_fit_ref 1.050
_refine_ls_hydrogen_treatment constr
_refine_ls_matrix_type full
_refine_ls_number_parameters 568
_refine_ls_number_reflns 9223
_refine_ls_number_restraints 156
_refine_ls_restrained_S_all 1.058
_refine_ls_R_factor_all 0.0726
_refine_ls_R_factor_gt 0.0541
_refine_ls_shift/su_max 0.000
_refine_ls_shift/su_mean 0.000
_refine_ls_structure_factor_coef Fsqd
_refine_ls_weighting_details 'calc w=1/[\s^2^(Fo^2^)+(0.0732P)^2^+1.2354P] where P=(Fo^2^+2Fc^2^)/3'
_refine_ls_weighting_scheme calc
_refine_ls_wR_factor_gt 0.1403
_refine_ls_wR_factor_ref 0.1540
_reflns_number_gt 7065
_reflns_number_total 9223
_reflns_threshold_expression >2sigma(I)
_cod_data_source_file ja1054912_si_002.cif
_cod_data_source_block 3b
_cod_database_code 4103061

loop_
_symmetry_equiv_pos_as_xyz
'x, y, z'
'-x, -y, -z'

loop_
_atom_site_label
_atom_site_type_symbol
_atom_site_fract_x
_atom_site_fract_y
_atom_site_fract_z
_atom_site_U_iso_or_equiv
_atom_site_adp_type
_atom_site_occupancy
_atom_site_symmetry_multiplicity
_atom_site_calc_flag
_atom_site_refinement_flags
_atom_site_disorder_assembly
_atom_site_disorder_group
P1 P 0.63269(5) 0.65766(5) 0.27822(3) 0.02604(14) Uani 1 1 d . . .
Si1 Si 0.38925(5) 0.94986(5) 0.30596(3) 0.02333(15) Uani 1 1 d . . .
N1 N 0.30024(16) 0.88635(16) 0.27732(9) 0.0242(4) Uani 1 1 d . . .
N2 N 0.70171(18) 0.60844(18) 0.36716(10) 0.0331(4) Uani 1 1 d . . .
N3 N 0.44528(17) 0.87594(17) 0.39994(10) 0.0279(4) Uani 1 1 d . . .
C1 C 0.3532(2) 0.7543(2) 0.29283(11) 0.0259(4) Uani 1 1 d . . .
C2 C 0.4777(2) 0.6659(2) 0.29909(12) 0.0270(4) Uani 1 1 d . . .
C3 C 0.4752(2) 0.5383(2) 0.31478(14) 0.0345(5) Uani 1 1 d . . .
H3 H 0.5567 0.4610 0.3386 0.041 Uiso 1 1 calc R . .
C4 C 0.4218(2) 0.5417(2) 0.23958(16) 0.0423(6) Uani 1 1 d . . .
H4A H 0.4673 0.5677 0.1959 0.051 Uiso 1 1 calc R . .
H4B H 0.4294 0.4580 0.2425 0.051 Uiso 1 1 calc R . .
C5 C 0.2794(2) 0.6419(2) 0.23312(15) 0.0404(6) Uani 1 1 d . . .
H5A H 0.2583 0.7130 0.1856 0.048 Uiso 1 1 calc R . .
H5B H 0.2212 0.6040 0.2347 0.048 Uiso 1 1 calc R . .
C6 C 0.2701(2) 0.6866(2) 0.30375(14) 0.0346(5) Uani 1 1 d . . .
H6 H 0.1812 0.7332 0.3187 0.042 Uiso 1 1 calc R . .
C7 C 0.3578(2) 0.5601(2) 0.36252(15) 0.0405(6) Uani 1 1 d . . .
H7A H 0.3706 0.5699 0.4120 0.049 Uiso 1 1 calc R . .
H7B H 0.3293 0.4945 0.3699 0.049 Uiso 1 1 calc R . .
C8 C 0.2792(2) 1.1247(2) 0.29034(13) 0.0308(5) Uani 1 1 d . . .
C9 C 0.1955(2) 1.2070(2) 0.22531(15) 0.0406(6) Uani 1 1 d . . .
H9 H 0.1893 1.1743 0.1863 0.049 Uiso 1 1 calc R . .
C10 C 0.1215(3) 1.3356(3) 0.21713(19) 0.0538(7) Uani 1 1 d . . .
H10 H 0.0643 1.3890 0.1731 0.065 Uiso 1 1 calc R . .
C11 C 0.1299(3) 1.3867(3) 0.2718(2) 0.0556(8) Uani 1 1 d . . .
H11 H 0.0799 1.4748 0.2654 0.067 Uiso 1 1 calc R . .
C12 C 0.2116(3) 1.3084(3) 0.33581(19) 0.0531(8) Uani 1 1 d . . .
H12 H 0.2179 1.3425 0.3740 0.064 Uiso 1 1 calc R . .
C13 C 0.2850(2) 1.1796(2) 0.34502(16) 0.0407(6) Uani 1 1 d . . .
H13 H 0.3407 1.1272 0.3897 0.049 Uiso 1 1 calc R . .
C14 C 0.6307(2) 0.6482(2) 0.43076(13) 0.0353(5) Uani 1 1 d . . .
H14A H 0.6871 0.5948 0.4781 0.042 Uiso 1 1 calc R . .
H14B H 0.5561 0.6306 0.4351 0.042 Uiso 1 1 calc R . .
C15 C 0.5810(2) 0.7890(2) 0.42619(12) 0.0315(5) Uani 1 1 d . . .
H15A H 0.5954 0.7923 0.4774 0.038 Uiso 1 1 calc R . .
H15B H 0.6343 0.8215 0.3918 0.038 Uiso 1 1 calc R . .
C16 C 0.8417(2) 0.5286(2) 0.38011(14) 0.0355(5) Uani 1 1 d . . .
H16 H 0.8740 0.5149 0.3304 0.043 Uiso 1 1 calc R . .
C17 C 0.8778(3) 0.3984(3) 0.43638(19) 0.0556(7) Uani 1 1 d . . .
H17A H 0.8522 0.4072 0.4868 0.083 Uiso 1 1 calc R . .
H17B H 0.9708 0.3453 0.4388 0.083 Uiso 1 1 calc R . .
H17C H 0.8335 0.3589 0.4198 0.083 Uiso 1 1 calc R . .
C18 C 0.9096(3) 0.5932(3) 0.40338(17) 0.0507(7) Uani 1 1 d . . .
H18A H 0.8896 0.6739 0.3643 0.076 Uiso 1 1 calc R . .
H18B H 1.0026 0.5383 0.4088 0.076 Uiso 1 1 calc R . .
H18C H 0.8803 0.6088 0.4520 0.076 Uiso 1 1 calc R . .
C19 C 0.3511(2) 0.8869(2) 0.45923(12) 0.0331(5) Uani 1 1 d . . .
H19 H 0.2667 0.9580 0.4339 0.040 Uiso 1 1 calc R . .
C20 C 0.3302(3) 0.7701(3) 0.49168(14) 0.0437(6) Uani 1 1 d . . .
H20A H 0.3084 0.7479 0.4500 0.066 Uiso 1 1 calc R . .
H20B H 0.2598 0.7882 0.5255 0.066 Uiso 1 1 calc R . .
H20C H 0.4090 0.6991 0.5204 0.066 Uiso 1 1 calc R . .
C21 C 0.3819(3) 0.9228(3) 0.52517(15) 0.0505(7) Uani 1 1 d . . .
H21A H 0.4578 0.8509 0.5561 0.076 Uiso 1 1 calc R . .
H21B H 0.3086 0.9446 0.5567 0.076 Uiso 1 1 calc R . .
H21C H 0.3989 0.9959 0.5047 0.076 Uiso 1 1 calc R . .
C22 C 0.1812(2) 0.95934(19) 0.22853(12) 0.0264(4) Uani 1 1 d . . .
C23 C 0.0621(2) 1.0105(2) 0.26005(13) 0.0311(5) Uani 1 1 d . . .
C24 C -0.0483(2) 1.0858(3) 0.21061(15) 0.0432(6) Uani 1 1 d . . .
H24 H -0.1291 1.1231 0.2309 0.052 Uiso 1 1 calc R . .
C25 C -0.0433(3) 1.1073(3) 0.13355(16) 0.0508(7) Uani 1 1 d . . .
H25 H -0.1198 1.1594 0.1011 0.061 Uiso 1 1 calc R . .
C26 C 0.0733(3) 1.0530(3) 0.10312(14) 0.0440(6) Uani 1 1 d . . .
H26 H 0.0757 1.0670 0.0497 0.053 Uiso 1 1 calc R . .
C27 C 0.1873(2) 0.9781(2) 0.14939(12) 0.0316(5) Uani 1 1 d . . .
C28 C 0.0476(2) 0.9873(2) 0.34523(14) 0.0366(5) Uani 1 1 d . . .
H28 H 0.1350 0.9305 0.3720 0.044 Uiso 1 1 calc R . .
C29 C -0.0360(3) 0.9204(3) 0.37354(15) 0.0461(6) Uani 1 1 d . . .
H29A H -0.1243 0.9769 0.3513 0.069 Uiso 1 1 calc R . .
H29B H -0.0353 0.8984 0.4291 0.069 Uiso 1 1 calc R . .
H29C H -0.0019 0.8429 0.3583 0.069 Uiso 1 1 calc R . .
C30 C -0.0083(3) 1.1098(3) 0.36740(18) 0.0537(7) Uani 1 1 d . . .
H30A H 0.0444 1.1533 0.3490 0.081 Uiso 1 1 calc R . .
H30B H -0.0087 1.0895 0.4229 0.081 Uiso 1 1 calc R . .
H30C H -0.0964 1.1649 0.3445 0.081 Uiso 1 1 calc R . .
C31 C 0.3136(2) 0.9257(3) 0.11284(13) 0.0388(6) Uani 1 1 d . . .
H31 H 0.3805 0.8571 0.1536 0.047 Uiso 1 1 calc R . .
C32 C 0.3553(3) 1.0291(3) 0.07894(15) 0.0510(7) Uani 1 1 d . . .
H32A H 0.2917 1.0971 0.0383 0.077 Uiso 1 1 calc R . .
H32B H 0.4391 0.9929 0.0581 0.077 Uiso 1 1 calc R . .
H32C H 0.3617 1.0636 0.1187 0.077 Uiso 1 1 calc R . .
C33 C 0.3093(3) 0.8688(3) 0.05100(18) 0.0626(8) Uani 1 1 d . . .
H33A H 0.2756 0.8076 0.0711 0.094 Uiso 1 1 calc R . .
H33B H 0.3962 0.8258 0.0352 0.094 Uiso 1 1 calc R . .
H33C H 0.2534 0.9365 0.0072 0.094 Uiso 1 1 calc R . .
C34 C 0.5359(2) 0.93068(19) 0.25084(11) 0.0237(4) Uani 1 1 d . . .
C35 C 0.6204(2) 0.8200(2) 0.23819(11) 0.0246(4) Uani 1 1 d . . .
C36 C 0.55955(19) 1.04455(19) 0.22556(12) 0.0252(4) Uani 1 1 d . . .
C37 C 0.5724(2) 1.0950(2) 0.28062(12) 0.0284(5) Uani 1 1 d . . .
H37 H 0.5637 1.0579 0.3324 0.034 Uiso 1 1 calc R . .
C38 C 0.5976(2) 1.1986(2) 0.26112(14) 0.0339(5) Uani 1 1 d . . .
H38 H 0.6065 1.2313 0.2994 0.041 Uiso 1 1 calc R . .
C39 C 0.6096(2) 1.2535(2) 0.18604(14) 0.0361(5) Uani 1 1 d . . .
H39 H 0.6260 1.3247 0.1725 0.043 Uiso 1 1 calc R . .
C40 C 0.5979(2) 1.2048(2) 0.13055(14) 0.0358(5) Uani 1 1 d . . .
H40 H 0.6065 1.2425 0.0789 0.043 Uiso 1 1 calc R . .
C41 C 0.5735(2) 1.1010(2) 0.14995(12) 0.0305(5) Uani 1 1 d . . .
H41 H 0.5661 1.0680 0.1114 0.037 Uiso 1 1 calc R . .
C42 C 0.7398(2) 0.8051(2) 0.19675(12) 0.0260(4) Uani 1 1 d . . .
C43 C 0.7677(2) 0.7523(2) 0.13699(13) 0.0365(5) Uani 1 1 d . . .
H43 H 0.7098 0.7285 0.1215 0.044 Uiso 1 1 calc R . .
C44 C 0.8794(2) 0.7342(3) 0.09986(15) 0.0451(6) Uani 1 1 d . . .
H44 H 0.8967 0.6989 0.0589 0.054 Uiso 1 1 calc R . .
C45 C 0.9651(2) 0.7671(3) 0.12190(15) 0.0452(6) Uani 1 1 d . . .
H45 H 1.0412 0.7548 0.0962 0.054 Uiso 1 1 calc R . .
C46 C 0.9400(2) 0.8180(2) 0.18168(15) 0.0408(6) Uani 1 1 d . . .
H46 H 0.9993 0.8402 0.1973 0.049 Uiso 1 1 calc R . .
C47 C 0.8284(2) 0.8369(2) 0.21895(13) 0.0315(5) Uani 1 1 d . . .
H47 H 0.8120 0.8719 0.2600 0.038 Uiso 1 1 calc R . .
O1 O 0.7350(8) 0.5296(7) -0.0728(4) 0.1604(19) Uani 0.682(5) 1 d PDU A 1
C48 C 0.6711(12) 0.4613(11) -0.0368(5) 0.144(2) Uani 0.682(5) 1 d PDU A 1
H48A H 0.5826 0.5036 -0.0606 0.173 Uiso 0.682(5) 1 calc PR A 1
H48B H 0.7156 0.3754 -0.0429 0.173 Uiso 0.682(5) 1 calc PR A 1
C49 C 0.6667(13) 0.4521(13) 0.0362(6) 0.142(2) Uani 0.682(5) 1 d PDU A 1
H49A H 0.7198 0.3633 0.0673 0.170 Uiso 0.682(5) 1 calc PR A 1
H49B H 0.5772 0.4802 0.0511 0.170 Uiso 0.682(5) 1 calc PR A 1
C50 C 0.7142(13) 0.5295(12) 0.0468(6) 0.155(2) Uani 0.682(5) 1 d PDU A 1
H50A H 0.7798 0.4821 0.0903 0.185 Uiso 0.682(5) 1 calc PR A 1
H50B H 0.6437 0.6034 0.0590 0.185 Uiso 0.682(5) 1 calc PR A 1
C51 C 0.7691(12) 0.5715(11) -0.0184(5) 0.152(2) Uani 0.682(5) 1 d PDU A 1
H51A H 0.8636 0.5329 -0.0096 0.182 Uiso 0.682(5) 1 calc PR A 1
H51B H 0.7330 0.6650 -0.0348 0.182 Uiso 0.682(5) 1 calc PR A 1
O1' O 0.8357(17) 0.4138(16) -0.0116(9) 0.177(3) Uani 0.318(5) 1 d PDU A 2
C48' C 0.715(2) 0.419(2) -0.0011(13) 0.155(2) Uani 0.318(5) 1 d PDU A 2
H48C H 0.6649 0.4560 -0.0506 0.186 Uiso 0.318(5) 1 calc PR A 2
H48D H 0.7240 0.3329 0.0227 0.186 Uiso 0.318(5) 1 calc PR A 2
C49' C 0.6574(19) 0.491(3) 0.0439(14) 0.149(2) Uani 0.318(5) 1 d PDU A 2
H49C H 0.5981 0.4642 0.0757 0.179 Uiso 0.318(5) 1 calc PR A 2
H49D H 0.6091 0.5818 0.0141 0.179 Uiso 0.318(5) 1 calc PR A 2
C50' C 0.761(2) 0.470(2) 0.0881(11) 0.150(2) Uani 0.318(5) 1 d PDU A 2
H50C H 0.7389 0.5442 0.1061 0.180 Uiso 0.318(5) 1 calc PR A 2
H50D H 0.7827 0.3948 0.1330 0.180 Uiso 0.318(5) 1 calc PR A 2
C51' C 0.866(2) 0.451(2) 0.0442(12) 0.159(2) Uani 0.318(5) 1 d PDU A 2
H51C H 0.8743 0.5296 0.0223 0.190 Uiso 0.318(5) 1 calc PR A 2
H51D H 0.9471 0.3835 0.0741 0.190 Uiso 0.318(5) 1 calc PR A 2

loop_
_atom_site_aniso_label
_atom_site_aniso_U_11
_atom_site_aniso_U_22
_atom_site_aniso_U_33
_atom_site_aniso_U_23
_atom_site_aniso_U_13
_atom_site_aniso_U_12
P1 0.0241(3) 0.0264(3) 0.0279(3) -0.0095(2) 0.0029(2) -0.0111(2)
Si1 0.0240(3) 0.0268(3) 0.0228(3) -0.0108(2) 0.0060(2) -0.0131(2)
N1 0.0224(9) 0.0261(9) 0.0250(9) -0.0091(7) 0.0030(7) -0.0111(7)
N2 0.0247(10) 0.0376(10) 0.0296(10) -0.0089(8) -0.0008(8) -0.0087(8)
N3 0.0271(10) 0.0383(10) 0.0227(9) -0.0132(8) 0.0068(7) -0.0170(8)
C1 0.0283(11) 0.0290(11) 0.0243(10) -0.0095(8) 0.0042(8) -0.0157(9)
C2 0.0265(11) 0.0269(10) 0.0282(11) -0.0081(9) 0.0027(8) -0.0130(9)
C3 0.0295(12) 0.0263(11) 0.0446(14) -0.0070(10) 0.0006(10) -0.0123(10)
C4 0.0420(15) 0.0364(13) 0.0564(16) -0.0233(12) 0.0032(12) -0.0187(12)
C5 0.0382(14) 0.0376(13) 0.0531(15) -0.0191(12) -0.0014(11) -0.0198(11)
C6 0.0298(12) 0.0323(12) 0.0468(14) -0.0146(10) 0.0066(10) -0.0172(10)
C7 0.0467(15) 0.0361(13) 0.0461(14) -0.0089(11) 0.0078(11) -0.0277(12)
C8 0.0260(11) 0.0319(11) 0.0408(13) -0.0171(10) 0.0137(9) -0.0163(10)
C9 0.0435(15) 0.0344(12) 0.0446(14) -0.0107(11) 0.0074(11) -0.0197(12)
C10 0.0497(17) 0.0322(13) 0.0687(19) -0.0064(13) 0.0061(14) -0.0156(13)
C11 0.0486(17) 0.0302(13) 0.090(2) -0.0259(15) 0.0248(16) -0.0181(13)
C12 0.0507(17) 0.0471(16) 0.080(2) -0.0414(16) 0.0262(16) -0.0276(14)
C13 0.0366(14) 0.0431(14) 0.0537(15) -0.0275(12) 0.0147(11) -0.0212(12)
C14 0.0341(13) 0.0408(13) 0.0250(11) -0.0061(10) 0.0011(9) -0.0146(11)
C15 0.0281(12) 0.0458(13) 0.0241(11) -0.0132(10) 0.0022(9) -0.0183(10)
C16 0.0256(12) 0.0359(12) 0.0378(13) -0.0062(10) -0.0013(10) -0.0109(10)
C17 0.0418(16) 0.0348(14) 0.072(2) -0.0026(13) -0.0029(14) -0.0095(12)
C18 0.0433(16) 0.0569(17) 0.0493(16) -0.0006(13) -0.0121(12) -0.0281(14)
C19 0.0321(12) 0.0498(14) 0.0270(11) -0.0191(10) 0.0104(9) -0.0232(11)
C20 0.0485(16) 0.0552(16) 0.0348(13) -0.0131(12) 0.0162(11) -0.0320(14)
C21 0.0503(17) 0.088(2) 0.0368(14) -0.0369(15) 0.0196(12) -0.0420(16)
C22 0.0254(11) 0.0258(10) 0.0292(11) -0.0086(8) 0.0020(8) -0.0125(9)
C23 0.0247(11) 0.0331(11) 0.0367(12) -0.0137(10) 0.0047(9) -0.0127(10)
C24 0.0255(13) 0.0470(15) 0.0490(15) -0.0119(12) 0.0020(11) -0.0116(11)
C25 0.0313(14) 0.0570(17) 0.0475(16) 0.0012(13) -0.0125(12) -0.0150(13)
C26 0.0409(15) 0.0551(16) 0.0316(13) -0.0034(11) -0.0050(11) -0.0232(13)
C27 0.0308(12) 0.0347(12) 0.0290(11) -0.0086(9) 0.0012(9) -0.0153(10)
C28 0.0267(12) 0.0484(14) 0.0366(13) -0.0196(11) 0.0077(10) -0.0154(11)
C29 0.0396(15) 0.0601(17) 0.0441(15) -0.0207(13) 0.0149(12) -0.0261(13)
C30 0.0462(17) 0.0703(19) 0.0649(19) -0.0451(16) 0.0277(14) -0.0318(15)
C31 0.0393(14) 0.0507(14) 0.0247(11) -0.0123(10) 0.0060(10) -0.0191(12)
C32 0.0481(17) 0.077(2) 0.0372(14) -0.0153(14) 0.0090(12) -0.0384(16)
C33 0.076(2) 0.079(2) 0.0491(17) -0.0374(16) 0.0234(16) -0.0401(19)
C34 0.0251(11) 0.0284(10) 0.0203(10) -0.0090(8) 0.0032(8) -0.0138(9)
C35 0.0244(11) 0.0319(11) 0.0213(10) -0.0097(8) 0.0030(8) -0.0152(9)
C36 0.0202(10) 0.0269(10) 0.0282(11) -0.0099(8) 0.0055(8) -0.0102(9)
C37 0.0264(11) 0.0313(11) 0.0275(11) -0.0120(9) 0.0046(9) -0.0118(9)
C38 0.0325(13) 0.0344(12) 0.0409(13) -0.0193(10) 0.0064(10) -0.0159(10)
C39 0.0344(13) 0.0285(11) 0.0483(14) -0.0135(10) 0.0090(11) -0.0165(10)
C40 0.0377(13) 0.0347(12) 0.0336(12) -0.0077(10) 0.0094(10) -0.0182(11)
C41 0.0323(12) 0.0332(11) 0.0278(11) -0.0113(9) 0.0067(9) -0.0160(10)
C42 0.0239(11) 0.0271(10) 0.0246(10) -0.0074(8) 0.0038(8) -0.0102(9)
C43 0.0324(13) 0.0479(14) 0.0340(12) -0.0199(11) 0.0075(10) -0.0185(11)
C44 0.0386(15) 0.0587(16) 0.0366(13) -0.0245(12) 0.0148(11) -0.0168(13)
C45 0.0268(13) 0.0533(16) 0.0454(15) -0.0094(12) 0.0126(11) -0.0149(12)
C46 0.0262(12) 0.0436(14) 0.0516(15) -0.0115(12) 0.0042(11) -0.0172(11)
C47 0.0275(12) 0.0332(11) 0.0335(12) -0.0106(9) 0.0026(9) -0.0135(10)
O1 0.229(5) 0.185(4) 0.129(3) -0.050(3) 0.037(3) -0.147(4)
C48 0.224(5) 0.178(5) 0.110(4) -0.056(3) 0.043(3) -0.154(4)
C49 0.228(5) 0.179(5) 0.112(3) -0.059(3) 0.044(3) -0.165(4)
C50 0.240(5) 0.185(5) 0.121(4) -0.064(3) 0.041(3) -0.157(4)
C51 0.238(5) 0.177(5) 0.126(4) -0.056(3) 0.039(4) -0.163(4)
O1' 0.238(5) 0.197(5) 0.132(4) -0.050(4) 0.041(4) -0.133(5)
C48' 0.231(5) 0.184(5) 0.121(4) -0.056(4) 0.044(4) -0.152(4)
C49' 0.231(5) 0.182(5) 0.117(4) -0.057(4) 0.045(4) -0.159(4)
C50' 0.234(5) 0.180(5) 0.120(4) -0.055(4) 0.041(4) -0.161(4)
C51' 0.235(5) 0.187(5) 0.124(4) -0.055(4) 0.040(4) -0.152(4)

loop_
_atom_type_symbol
_atom_type_description
_atom_type_scat_dispersion_real
_atom_type_scat_dispersion_imag
_atom_type_scat_source
C C 0.0033 0.0016 'International Tables Vol C Tables 4.2.6.8 and 6.1.1.4'
H H 0.0000 0.0000 'International Tables Vol C Tables 4.2.6.8 and 6.1.1.4'
N N 0.0061 0.0033 'International Tables Vol C Tables 4.2.6.8 and 6.1.1.4'
Si Si 0.0817 0.0704 'International Tables Vol C Tables 4.2.6.8 and 6.1.1.4'
P P 0.1023 0.0942 'International Tables Vol C Tables 4.2.6.8 and 6.1.1.4'
O O 0.0106 0.0060 'International Tables Vol C Tables 4.2.6.8 and 6.1.1.4'

loop_
_geom_angle_atom_site_label_1
_geom_angle_atom_site_label_2
_geom_angle_atom_site_label_3
_geom_angle
N2 P1 C2 100.98(10)
N2 P1 C35 102.81(9)
C2 P1 C35 111.08(10)
N3 Si1 N1 111.50(8)
N3 Si1 C34 105.77(9)
N1 Si1 C34 112.97(8)
N3 Si1 C8 110.10(10)
N1 Si1 C8 107.40(9)
C34 Si1 C8 109.09(9)
C1 N1 C22 114.61(16)
C1 N1 Si1 119.26(14)
C22 N1 Si1 125.55(13)
C14 N2 C16 117.99(18)
C14 N2 P1 123.44(15)
C16 N2 P1 118.44(15)
C15 N3 C19 116.45(17)
C15 N3 Si1 124.22(14)
C19 N3 Si1 118.92(15)
C2 C1 N1 129.74(19)
C2 C1 C6 107.83(18)
N1 C1 C6 122.42(18)
C1 C2 C3 105.69(18)
C1 C2 P1 139.16(16)
C3 C2 P1 113.86(15)
C7 C3 C2 100.71(18)
C7 C3 C4 100.93(19)
C2 C3 C4 106.18(18)
C5 C4 C3 102.92(19)
C6 C5 C4 102.91(19)
C1 C6 C7 100.11(18)
C1 C6 C5 107.37(19)
C7 C6 C5 100.41(19)
C3 C7 C6 93.30(18)
C13 C8 C9 116.4(2)
C13 C8 Si1 118.65(19)
C9 C8 Si1 124.83(17)
C10 C9 C8 121.0(3)
C11 C10 C9 121.1(3)
C12 C11 C10 119.0(2)
C11 C12 C13 120.4(3)
C12 C13 C8 122.0(3)
N2 C14 C15 116.48(19)
N3 C15 C14 117.21(18)
N2 C16 C17 112.3(2)
N2 C16 C18 112.5(2)
C17 C16 C18 111.2(2)
N3 C19 C20 114.25(19)
N3 C19 C21 113.64(18)
C20 C19 C21 109.0(2)
C23 C22 C27 120.6(2)
C23 C22 N1 120.34(18)
C27 C22 N1 119.04(19)
C24 C23 C22 118.2(2)
C24 C23 C28 118.3(2)
C22 C23 C28 123.5(2)
C25 C24 C23 121.7(2)
C24 C25 C26 119.9(2)
C25 C26 C27 121.2(2)
C26 C27 C22 118.4(2)
C26 C27 C31 119.1(2)
C22 C27 C31 122.4(2)
C23 C28 C30 112.4(2)
C23 C28 C29 111.7(2)
C30 C28 C29 109.2(2)
C27 C31 C33 113.6(2)
C27 C31 C32 110.4(2)
C33 C31 C32 109.0(2)
C35 C34 C36 120.88(18)
C35 C34 Si1 123.33(15)
C36 C34 Si1 115.67(14)
C34 C35 C42 122.58(18)
C34 C35 P1 129.95(16)
C42 C35 P1 106.73(14)
C37 C36 C41 117.86(19)
C37 C36 C34 118.47(18)
C41 C36 C34 123.64(18)
C38 C37 C36 121.3(2)
C39 C38 C37 119.8(2)
C38 C39 C40 119.9(2)
C39 C40 C41 120.4(2)
C40 C41 C36 120.8(2)
C43 C42 C47 118.1(2)
C43 C42 C35 120.06(19)
C47 C42 C35 121.78(18)
C44 C43 C42 120.8(2)
C45 C44 C43 120.5(2)
C44 C45 C46 119.7(2)
C45 C46 C47 120.2(2)
C46 C47 C42 120.8(2)
C48 O1 C51 107.9(6)
C49 C48 O1 110.8(7)
C48 C49 C50 106.4(8)
C49 C50 C51 111.0(8)
C50 C51 O1 102.9(7)
C51' O1' C48' 109.1(10)
C49' C48' O1' 107.4(11)
C48' C49' C50' 102.0(14)
C51' C50' C49' 108.9(12)
O1' C51' C50' 101.9(10)

loop_
_geom_bond_atom_site_label_1
_geom_bond_atom_site_label_2
_geom_bond_distance
P1 N2 1.6960(19)
P1 C2 1.796(2)
P1 C35 1.873(2)
Si1 N3 1.7187(18)
Si1 N1 1.7611(17)
Si1 C34 1.889(2)
Si1 C8 1.893(2)
N1 C1 1.406(3)
N1 C22 1.458(3)
N2 C14 1.464(3)
N2 C16 1.471(3)
N3 C15 1.471(3)
N3 C19 1.487(3)
C1 C2 1.354(3)
C1 C6 1.527(3)
C2 C3 1.541(3)
C3 C7 1.539(3)
C3 C4 1.550(3)
C4 C5 1.547(4)
C5 C6 1.545(3)
C6 C7 1.540(3)
C8 C13 1.402(3)
C8 C9 1.405(3)
C9 C10 1.392(4)
C10 C11 1.377(4)
C11 C12 1.375(4)
C12 C13 1.389(4)
C14 C15 1.549(3)
C16 C17 1.520(4)
C16 C18 1.524(3)
C19 C20 1.523(3)
C19 C21 1.537(3)
C22 C23 1.408(3)
C22 C27 1.412(3)
C23 C24 1.395(3)
C23 C28 1.524(3)
C24 C25 1.370(4)
C25 C26 1.382(4)
C26 C27 1.394(3)
C27 C31 1.520(3)
C28 C30 1.530(4)
C28 C29 1.533(3)
C31 C33 1.530(4)
C31 C32 1.530(4)
C34 C35 1.356(3)
C34 C36 1.501(3)
C35 C42 1.507(3)
C36 C37 1.396(3)
C36 C41 1.398(3)
C37 C38 1.393(3)
C38 C39 1.379(3)
C39 C40 1.384(3)
C40 C41 1.389(3)
C42 C43 1.394(3)
C42 C47 1.398(3)
C43 C44 1.388(3)
C44 C45 1.376(4)
C45 C46 1.383(4)
C46 C47 1.389(3)
O1 C48 1.379(8)
O1 C51 1.421(9)
C48 C49 1.318(10)
C49 C50 1.381(10)
C50 C51 1.398(10)
O1' C51' 1.378(12)
O1' C48' 1.385(11)
C48' C49' 1.328(13)
C49' C50' 1.400(13)
C50' C51' 1.388(13)
